data_2010199
loop_
_publ_author_name
'Vr\'abel, V.'
'Lokaj, J.'
'Siv\'y, J.'
'Ilavsk\'y, D'
'Bartovic, A.'

_publ_section_title
;
 3-[5-(2-Nitrophenyl)furfurylidene]-2,4-pentanedione
;
_journal_issue 11
_journal_name_full 'Acta Crystallographica Section C'
_journal_page_first 1777
_journal_page_last 1779
_journal_paper_doi 10.1107/S0108270193013277
_journal_volume 50
_journal_year 1994
_chemical_formula_moiety 'C16 H13 N1 O5'
_chemical_formula_sum 'C16 H13 N O5'
_chemical_formula_weight 299.282
_space_group_IT_number 2
_space_group_name_Hall '-P 1'
_space_group_name_H-M_alt 'P -1'
_symmetry_cell_setting triclinic
_symmetry_space_group_name_Hall '-P 1'
_symmetry_space_group_name_H-M 'P -1'
_atom_type_scat_source IntTabIV
_cell_angle_alpha 67.91(7)
_cell_angle_beta 81.73(9)
_cell_angle_gamma 74.09(9)
_cell_formula_units_Z 2
_cell_length_a 8.243(10)
_cell_length_b 8.717(9)
_cell_length_c 10.652(9)
_cell_measurement_reflns_used 15
_cell_measurement_temperature 293
_cell_measurement_theta_max 17
_cell_measurement_theta_min 4
_cell_volume 681.3(13)
_diffrn_measurement_device XP21
_diffrn_measurement_method \q/2\q
_diffrn_radiation_type MoK\a
_diffrn_radiation_wavelength 0.71069
_diffrn_reflns_av_R_equivalents 0.026
_diffrn_reflns_limit_h_max 10
_diffrn_reflns_limit_h_min -10
_diffrn_reflns_limit_k_max 10
_diffrn_reflns_limit_k_min -10
_diffrn_reflns_limit_l_max 13
_diffrn_reflns_limit_l_min 0
_diffrn_reflns_number 3285
_diffrn_reflns_theta_max 27.5
_diffrn_standards_decay_% 5
_diffrn_standards_interval_count 98
_diffrn_standards_number 2
_exptl_absorpt_coefficient_mu 0.099
_exptl_absorpt_correction_type none
_exptl_crystal_colour orange
_exptl_crystal_density_diffrn 1.46
_exptl_crystal_density_meas 1.43(2)
_exptl_crystal_density_method 'flotation in ZnSO~4~ solution'
_exptl_crystal_description prism
_exptl_crystal_size_max 0.25
_exptl_crystal_size_mid 0.20
_exptl_crystal_size_min 0.10
_refine_diff_density_max 0.23
_refine_diff_density_min -0.27
_refine_ls_goodness_of_fit_obs 0.84
_refine_ls_hydrogen_treatment noref
_refine_ls_number_parameters 199
_refine_ls_number_reflns 1641
_refine_ls_R_factor_obs 0.054
_refine_ls_shift/esd_max 0.1
_refine_ls_structure_factor_coef F
_refine_ls_weighting_scheme unit
_refine_ls_wR_factor_obs 0.051
_reflns_number_observed 1641
_reflns_number_total 3153
_reflns_observed_criterion I>1.96\s(I)
_cod_data_source_file ka1054.cif
_cod_data_source_block ka1054_structure_1_of_1
_cod_original_cell_volume 681.0(10)
_cod_original_formula_sum 'C16 H13 N1 O5'
_cod_database_code 2010199

loop_
_space_group_symop_id
_space_group_symop_operation_xyz
1 x,y,z
2 -x,-y,-z

loop_
_atom_site_label
_atom_site_fract_x
_atom_site_fract_y
_atom_site_fract_z
O(1) .6350(2) -.3605(2) .8980(2)
O(2) .4832(2) .0647(2) .7128(2)
O(3) .1272(2) .1550(2) .83650(10)
O(4) .0337(2) .6269(2) .7431(2)
O(5) -.1667(3) .8214(2) .6337(2)
N(1) -.0891(2) .6736(2) .6770(2)
C(1) .5480(2) -.2948(2) .9744(2)
C(2) .5679(3) -.3749(3) 1.1233(2)
C(3) .4229(3) -.0553(2) .7683(2)
C(4) .3476(4) -.1297(3) .6925(2)
C(5) .4205(2) -.1344(2) .9191(2)
C(6) .3175(2) -.0639(2) 1.0004(2)
C(7) .1810(2) .0842(2) .9662(2)
C(8) .0908(3) .1765(3) 1.0404(2)
C(9) -.0244(3) .3122(3) .9549(2)
C(10) .0011(2) .2954(2) .8332(2)
C(11) -.0902(2) .3763(3) .7085(2)
C(12) -.1458(3) .5509(3) .6423(2)
C(13) -.2463(3) .6169(3) .5327(2)
C(14) -.2909(3) .5085(4) .4860(2)
C(15) -.2373(3) .3361(4) .5476(2)
C(16) -.1374(3) .2711(3) .6574(2)
H(21) .5651 -.2991 1.1652
H(22) .6757 -.4472 1.1432
H(23) .4588 -.4069 1.1808
H(41) .3679 -.0635 .5912
H(42) .4034 -.2278 .7042
H(43) .2055 -.0881 .7072
H(61) .3460 -.1183 1.0902
H(81) .1044 .1481 1.1368
H(91) -.1131 .4059 .9764
H(131) -.2842 .7453 .4797
H(141) -.3709 .5635 .4031
H(151) -.2874 .2435 .5330
H(161) -.1003 .1534 .6977

loop_
_geom_angle_atom_site_label_1
_geom_angle_atom_site_label_2
_geom_angle_atom_site_label_3
_geom_angle
_geom_angle_publ_flag
C(7) O(3) C(10) 105.70(10) yes
O(4) N(1) O(5) 122.6(2) yes
O(5) N(1) C(12) 117.5(2) yes
O(4) N(1) C(12) 119.8(2) yes
O(1) C(1) C(2) 120.8(2) yes
C(2) C(1) C(5) 119.7(2) yes
O(2) C(3) C(5) 119.6(2) yes
O(2) C(3) C(4) 122.4(2) yes

loop_
_geom_bond_atom_site_label_1
_geom_bond_atom_site_label_2
_geom_bond_distance
_geom_bond_publ_flag
O(1) C(1) 1.209(3) yes
O(2) C(3) 1.195(3) yes
O(3) C(7) 1.369(2) yes
O(3) C(10) 1.364(3) yes
O(4) N(1) 1.204(3) yes
O(5) N(1) 1.212(3) yes
C(5) C(6) 1.323(3) no
C(6) C(7) 1.426(3) no
C(7) C(8) 1.344(3) no
C(8) C(9) 1.398(6) no
C(9) C(10) 1.340(7) no
N(1) C(12) 1.456(3) yes
C(1) C(2) 1.487(3) yes
C(1) C(5) 1.469(3) yes
C(3) C(4) 1.489(4) yes
C(3) C(5) 1.490(3) yes
C(10) C(11) 1.455(3) yes
C(11) C(12) 1.388(3) no
C(11) C(16) 1.386(3) no
C(12) C(13) 1.374(3) no
C(13) C(14) 1.369(4) no
C(14) C(15) 1.364(4) no
C(15) C(16) 1.375(3) no
